data_4083538
loop_
_publ_author_name
'Breunig, Jens Michael'
'Lehmann, Felix'
'Bolte, Michael'
'Lerner, Hans-Wolfram'
'Wagner, Matthias'

_publ_section_title
;
 Synthesis and Reactivity ofo-Phosphane Oxide Substituted
 Aryl(hydro)borates and Aryl(hydro)boranes
;
_journal_issue 12
_journal_name_full Organometallics
_journal_page_first 3163
_journal_paper_doi 10.1021/om500385h
_journal_volume 33
_journal_year 2014
_chemical_formula_moiety 'C52 H46 B2 F20 Mg O2 P2, 2(C6 H6)'
_chemical_formula_sum 'C64 H58 B2 F20 Mg O2 P2'
_chemical_formula_weight 1346.97
_chemical_name_systematic ?
_space_group_crystal_system monoclinic
_space_group_IT_number 15
_space_group_name_Hall '-C 2yc'
_space_group_name_H-M_alt 'C 1 2/c 1'
_symmetry_space_group_name_Hall '-C 2yc'
_symmetry_space_group_name_H-M 'C 1 2/c 1'
_atom_sites_solution_hydrogens mixed
_audit_creation_method SHELXL-97
_cell_angle_alpha 90
_cell_angle_beta 110.854(3)
_cell_angle_gamma 90
_cell_formula_units_Z 4
_cell_length_a 21.5498(8)
_cell_length_b 13.5816(7)
_cell_length_c 22.3381(9)
_cell_measurement_reflns_used 55741
_cell_measurement_temperature 173(2)
_cell_measurement_theta_max 25.9
_cell_measurement_theta_min 2.9
_cell_volume 6109.6(5)
_computing_cell_refinement 'X-Area (Stoe & Cie, 2001)'
_computing_data_collection 'X-Area (Stoe & Cie, 2001)'
_computing_data_reduction 'X-Area (Stoe & Cie, 2001)'
_computing_molecular_graphics 'XP in SHELXTL-Plus (Sheldrick, 2008)'
_computing_publication_material SHELXL97
_computing_structure_refinement 'SHELXL (Sheldrick, 2008)'
_computing_structure_solution 'SHELXS (Sheldrick, 2008)'
_diffrn_ambient_temperature 173(2)
_diffrn_measured_fraction_theta_full 0.997
_diffrn_measured_fraction_theta_max 0.990
_diffrn_measurement_device_type 'STOE IPDS II two-circle-diffractometer'
_diffrn_measurement_method \w
_diffrn_radiation_type MoK\a
_diffrn_radiation_wavelength 0.71073
_diffrn_reflns_av_R_equivalents 0.0574
_diffrn_reflns_av_unetI/netI 0.0239
_diffrn_reflns_Laue_measured_fraction_full 0.997
_diffrn_reflns_Laue_measured_fraction_max 0.990
_diffrn_reflns_limit_h_max 26
_diffrn_reflns_limit_h_min -25
_diffrn_reflns_limit_k_max 16
_diffrn_reflns_limit_k_min -16
_diffrn_reflns_limit_l_max 26
_diffrn_reflns_limit_l_min -27
_diffrn_reflns_number 43010
_diffrn_reflns_point_group_measured_fraction_full 0.997
_diffrn_reflns_point_group_measured_fraction_max 0.990
_diffrn_reflns_theta_full 25.000
_diffrn_reflns_theta_max 25.429
_diffrn_reflns_theta_min 2.913
_diffrn_source 'Genix 3D I\mS microfocus X-ray source'
_exptl_absorpt_coefficient_mu 0.188
_exptl_absorpt_correction_T_max 0.981
_exptl_absorpt_correction_T_min 0.971
_exptl_absorpt_correction_type multi-scan
_exptl_absorpt_process_details 'X-Area (Stoe & Cie, 2001)'
_exptl_crystal_colour colourless
_exptl_crystal_density_diffrn 1.464
_exptl_crystal_description block
_exptl_crystal_F_000 2760
_exptl_crystal_size_max 0.160
_exptl_crystal_size_mid 0.160
_exptl_crystal_size_min 0.100
_refine_diff_density_max 0.331
_refine_diff_density_min -0.295
_refine_diff_density_rms 0.042
_refine_ls_extinction_coef 0.00168(18)
_refine_ls_extinction_expression Fc^*^=kFc[1+0.001xFc^2^\l^3^/sin(2\q)]^-1/4^
_refine_ls_extinction_method SHELXL
_refine_ls_goodness_of_fit_ref 1.065
_refine_ls_hydrogen_treatment mixed
_refine_ls_matrix_type full
_refine_ls_number_parameters 416
_refine_ls_number_reflns 5605
_refine_ls_number_restraints 0
_refine_ls_restrained_S_all 1.065
_refine_ls_R_factor_all 0.0375
_refine_ls_R_factor_gt 0.0343
_refine_ls_shift/su_max 0.001
_refine_ls_shift/su_mean 0.000
_refine_ls_structure_factor_coef Fsqd
_refine_ls_weighting_details 'w=1/[\s^2^(Fo^2^)+(0.0377P)^2^+6.9842P] where P=(Fo^2^+2Fc^2^)/3'
_refine_ls_weighting_scheme calc
_refine_ls_wR_factor_gt 0.0856
_refine_ls_wR_factor_ref 0.0875
_reflns_Friedel_coverage 0.000
_reflns_number_gt 5230
_reflns_number_total 5605
_reflns_threshold_expression 'I > 2\s(I)'
_cod_data_source_file om500385h_si_002.cif
_cod_data_source_block wa1826
_cod_depositor_comments 'Adding full bibliography for 4083529--4083544.cif.'
_cod_database_code 4083538
_shelx_space_group_comment
; 
The symmetry employed for this shelxl refinement is uniquely defined 
by the following loop, which should always be used as a source of 
symmetry information in preference to the above space-group names. 
They are only intended as comments. 
;
_shelx_estimated_absorpt_t_min 0.971
_shelx_estimated_absorpt_t_max 0.981
_shelxl_version_number 2013-3

loop_
_space_group_symop_operation_xyz
'x, y, z'
'-x, y, -z+1/2'
'x+1/2, y+1/2, z'
'-x+1/2, y+1/2, -z+1/2'
'-x, -y, -z'
'x, -y, z-1/2'
'-x+1/2, -y+1/2, -z'
'x+1/2, -y+1/2, z-1/2'

loop_
_atom_site_label
_atom_site_type_symbol
_atom_site_fract_x
_atom_site_fract_y
_atom_site_fract_z
_atom_site_U_iso_or_equiv
_atom_site_adp_type
_atom_site_occupancy
_atom_site_site_symmetry_order
_atom_site_calc_flag
_atom_site_refinement_flags_posn
_atom_site_refinement_flags_adp
_atom_site_refinement_flags_occupancy
Mg1 Mg 0.5000 0.32961(5) 0.2500 0.01633(15) Uani 1 2 d S T P
B1 B 0.59923(8) 0.47294(12) 0.33367(8) 0.0183(3) Uani 1 1 d . . .
H1 H 0.5632(8) 0.4313(12) 0.2872(8) 0.016(4) Uiso 1 1 d . . .
P1 P 0.64701(2) 0.22625(3) 0.32428(2) 0.01748(11) Uani 1 1 d . . .
O1 O 0.57375(5) 0.24951(7) 0.29488(5) 0.0211(2) Uani 1 1 d . . .
C1 C 0.67044(8) 0.16483(12) 0.26059(8) 0.0278(3) Uani 1 1 d . . .
C2 C 0.72761(9) 0.09007(14) 0.28386(9) 0.0377(4) Uani 1 1 d . . .
H2A H 0.7678 0.1232 0.3120 0.056 Uiso 1 1 calc R U .
H2B H 0.7358 0.0623 0.2469 0.056 Uiso 1 1 calc R U .
H2C H 0.7156 0.0371 0.3075 0.056 Uiso 1 1 calc R U .
C3 C 0.68760(10) 0.24515(15) 0.22078(9) 0.0385(4) Uani 1 1 d . . .
H3A H 0.7270 0.2812 0.2478 0.058 Uiso 1 1 calc R U .
H3B H 0.6501 0.2908 0.2042 0.058 Uiso 1 1 calc R U .
H3C H 0.6966 0.2148 0.1849 0.058 Uiso 1 1 calc R U .
C4 C 0.60832(10) 0.10956(14) 0.21690(9) 0.0386(4) Uani 1 1 d . . .
H4A H 0.5964 0.0581 0.2416 0.058 Uiso 1 1 calc R U .
H4B H 0.6177 0.0795 0.1812 0.058 Uiso 1 1 calc R U .
H4C H 0.5713 0.1560 0.2002 0.058 Uiso 1 1 calc R U .
C5 C 0.65669(8) 0.14730(11) 0.39451(7) 0.0232(3) Uani 1 1 d . . .
C6 C 0.72848(8) 0.12391(14) 0.43721(8) 0.0331(4) Uani 1 1 d . . .
H6A H 0.7504 0.0877 0.4123 0.050 Uiso 1 1 calc R U .
H6B H 0.7285 0.0836 0.4736 0.050 Uiso 1 1 calc R U .
H6C H 0.7525 0.1854 0.4530 0.050 Uiso 1 1 calc R U .
C7 C 0.61798(9) 0.05142(12) 0.37200(9) 0.0343(4) Uani 1 1 d . . .
H7A H 0.6380 0.0139 0.3460 0.051 Uiso 1 1 calc R U .
H7B H 0.5717 0.0668 0.3462 0.051 Uiso 1 1 calc R U .
H7C H 0.6195 0.0122 0.4093 0.051 Uiso 1 1 calc R U .
C8 C 0.62418(9) 0.20451(13) 0.43478(8) 0.0304(4) Uani 1 1 d . . .
H8A H 0.5782 0.2204 0.4084 0.046 Uiso 1 1 calc R U .
H8B H 0.6489 0.2656 0.4504 0.046 Uiso 1 1 calc R U .
H8C H 0.6247 0.1642 0.4713 0.046 Uiso 1 1 calc R U .
C11 C 0.67585(7) 0.43253(11) 0.35284(7) 0.0181(3) Uani 1 1 d . . .
C12 C 0.69832(7) 0.33491(11) 0.35122(7) 0.0189(3) Uani 1 1 d . . .
C13 C 0.76661(8) 0.31464(12) 0.37009(8) 0.0261(3) Uani 1 1 d . . .
H13 H 0.7805 0.2488 0.3680 0.031 Uiso 1 1 calc R U .
C14 C 0.81395(7) 0.38746(13) 0.39149(8) 0.0283(4) Uani 1 1 d . . .
H14 H 0.8598 0.3723 0.4037 0.034 Uiso 1 1 calc R U .
C15 C 0.79340(8) 0.48277(12) 0.39484(8) 0.0270(3) Uani 1 1 d . . .
H15 H 0.8252 0.5339 0.4103 0.032 Uiso 1 1 calc R U .
C16 C 0.72634(8) 0.50373(12) 0.37570(7) 0.0241(3) Uani 1 1 d . . .
H16 H 0.7136 0.5701 0.3781 0.029 Uiso 1 1 calc R U .
C21 C 0.57270(7) 0.45296(10) 0.39290(7) 0.0190(3) Uani 1 1 d . . .
C22 C 0.51698(7) 0.39946(11) 0.38819(7) 0.0197(3) Uani 1 1 d . . .
C23 C 0.49763(8) 0.37184(11) 0.43830(8) 0.0250(3) Uani 1 1 d . . .
C24 C 0.53672(9) 0.39873(13) 0.49919(8) 0.0302(4) Uani 1 1 d . . .
C25 C 0.59262(8) 0.45498(13) 0.50794(7) 0.0292(4) Uani 1 1 d . . .
C26 C 0.60897(7) 0.48103(11) 0.45591(7) 0.0236(3) Uani 1 1 d . . .
F22 F 0.47542(4) 0.36488(7) 0.32916(4) 0.0238(2) Uani 1 1 d . . .
F23 F 0.44266(5) 0.31777(8) 0.42814(5) 0.0369(2) Uani 1 1 d . . .
F24 F 0.52031(6) 0.37264(9) 0.54931(5) 0.0452(3) Uani 1 1 d . . .
F25 F 0.62963(5) 0.48451(9) 0.56717(5) 0.0438(3) Uani 1 1 d . . .
F26 F 0.66345(5) 0.53666(7) 0.46805(5) 0.0319(2) Uani 1 1 d . . .
C31 C 0.59362(7) 0.58676(11) 0.30788(7) 0.0206(3) Uani 1 1 d . . .
C32 C 0.57736(8) 0.67024(11) 0.33453(8) 0.0249(3) Uani 1 1 d . . .
C33 C 0.57559(9) 0.76387(12) 0.30977(9) 0.0327(4) Uani 1 1 d . . .
C34 C 0.59018(9) 0.77753(12) 0.25530(9) 0.0356(4) Uani 1 1 d . . .
C35 C 0.60481(8) 0.69707(13) 0.22556(9) 0.0315(4) Uani 1 1 d . . .
C36 C 0.60607(8) 0.60480(12) 0.25183(8) 0.0252(3) Uani 1 1 d . . .
F32 F 0.56168(5) 0.66408(7) 0.38764(5) 0.0349(2) Uani 1 1 d . . .
F33 F 0.55885(6) 0.84153(7) 0.33802(6) 0.0496(3) Uani 1 1 d . . .
F34 F 0.58920(7) 0.86797(8) 0.23085(7) 0.0557(3) Uani 1 1 d . . .
F35 F 0.61726(6) 0.70902(9) 0.17109(5) 0.0460(3) Uani 1 1 d . . .
F36 F 0.62088(5) 0.52882(7) 0.22034(5) 0.0338(2) Uani 1 1 d . . .
C41 C 0.51372(10) 0.01585(16) 0.56424(9) 0.0423(5) Uani 1 1 d . . .
H41 H 0.5233 0.0267 0.6086 0.051 Uiso 1 1 calc R U .
C42 C 0.48900(9) 0.09159(16) 0.52116(10) 0.0425(5) Uani 1 1 d . . .
H42 H 0.4814 0.1546 0.5357 0.051 Uiso 1 1 calc R U .
C43 C 0.47544(10) 0.07515(16) 0.45687(10) 0.0441(5) Uani 1 1 d . . .
H43 H 0.4585 0.1271 0.4270 0.053 Uiso 1 1 calc R U .
C51 C 0.69208(14) 0.8022(2) 0.47767(16) 0.0725(8) Uani 1 1 d . . .
H51 H 0.6516 0.8381 0.4621 0.087 Uiso 1 1 calc R U .
C52 C 0.70746(17) 0.7492(2) 0.53282(17) 0.0790(9) Uani 1 1 d . . .
H52 H 0.6782 0.7487 0.5561 0.095 Uiso 1 1 calc R U .
C53 C 0.76627(18) 0.6961(2) 0.55476(15) 0.0794(9) Uani 1 1 d . . .
H53 H 0.7770 0.6584 0.5929 0.095 Uiso 1 1 calc R U .

loop_
_atom_site_aniso_label
_atom_site_aniso_U_11
_atom_site_aniso_U_22
_atom_site_aniso_U_33
_atom_site_aniso_U_23
_atom_site_aniso_U_13
_atom_site_aniso_U_12
Mg1 0.0139(3) 0.0154(3) 0.0176(3) 0.000 0.0031(3) 0.000
B1 0.0187(8) 0.0147(7) 0.0218(8) -0.0019(6) 0.0077(6) -0.0017(6)
P1 0.01511(19) 0.01516(19) 0.01905(19) -0.00180(14) 0.00226(14) 0.00117(13)
O1 0.0154(5) 0.0164(5) 0.0261(5) 0.0003(4) 0.0006(4) 0.0003(4)
C1 0.0284(8) 0.0287(8) 0.0247(8) -0.0074(7) 0.0072(7) 0.0042(7)
C2 0.0363(10) 0.0380(10) 0.0385(10) -0.0107(8) 0.0130(8) 0.0116(8)
C3 0.0444(11) 0.0466(11) 0.0286(9) -0.0017(8) 0.0182(8) 0.0024(9)
C4 0.0396(10) 0.0379(10) 0.0302(9) -0.0153(8) 0.0027(8) 0.0010(8)
C5 0.0226(7) 0.0196(7) 0.0246(8) 0.0036(6) 0.0048(6) 0.0035(6)
C6 0.0270(9) 0.0372(10) 0.0286(9) 0.0077(7) 0.0018(7) 0.0092(7)
C7 0.0365(9) 0.0201(8) 0.0437(10) 0.0056(7) 0.0112(8) -0.0011(7)
C8 0.0359(9) 0.0308(9) 0.0255(8) 0.0064(7) 0.0123(7) 0.0077(7)
C11 0.0185(7) 0.0195(7) 0.0171(7) -0.0011(5) 0.0075(5) -0.0023(6)
C12 0.0167(7) 0.0212(7) 0.0182(7) -0.0024(6) 0.0056(6) -0.0021(5)
C13 0.0194(7) 0.0267(8) 0.0309(8) -0.0039(6) 0.0075(6) 0.0017(6)
C14 0.0145(7) 0.0385(9) 0.0311(8) -0.0026(7) 0.0071(6) -0.0018(6)
C15 0.0207(8) 0.0310(9) 0.0282(8) -0.0027(7) 0.0075(6) -0.0102(6)
C16 0.0234(8) 0.0216(7) 0.0271(8) -0.0019(6) 0.0085(6) -0.0052(6)
C21 0.0209(7) 0.0147(7) 0.0220(7) 0.0006(5) 0.0083(6) 0.0036(5)
C22 0.0222(7) 0.0175(7) 0.0196(7) -0.0010(5) 0.0076(6) 0.0026(6)
C23 0.0271(8) 0.0216(7) 0.0318(8) 0.0044(6) 0.0172(7) 0.0038(6)
C24 0.0393(9) 0.0340(9) 0.0245(8) 0.0088(7) 0.0201(7) 0.0138(7)
C25 0.0314(9) 0.0346(9) 0.0194(8) -0.0018(6) 0.0063(6) 0.0131(7)
C26 0.0222(7) 0.0225(8) 0.0253(8) -0.0023(6) 0.0077(6) 0.0047(6)
F22 0.0213(4) 0.0286(5) 0.0232(4) -0.0042(4) 0.0099(4) -0.0053(4)
F23 0.0369(6) 0.0386(6) 0.0453(6) 0.0040(5) 0.0272(5) -0.0064(4)
F24 0.0557(7) 0.0613(7) 0.0294(5) 0.0148(5) 0.0283(5) 0.0138(6)
F25 0.0405(6) 0.0679(8) 0.0182(5) -0.0081(5) 0.0046(4) 0.0120(5)
F26 0.0258(5) 0.0366(5) 0.0293(5) -0.0111(4) 0.0050(4) -0.0051(4)
C31 0.0169(7) 0.0175(7) 0.0259(8) 0.0000(6) 0.0057(6) -0.0030(5)
C32 0.0228(8) 0.0196(8) 0.0318(8) -0.0008(6) 0.0091(6) -0.0012(6)
C33 0.0306(9) 0.0165(8) 0.0476(11) -0.0017(7) 0.0097(8) 0.0002(6)
C34 0.0338(9) 0.0191(8) 0.0484(11) 0.0116(7) 0.0079(8) -0.0039(7)
C35 0.0279(8) 0.0319(9) 0.0340(9) 0.0102(7) 0.0100(7) -0.0053(7)
C36 0.0237(8) 0.0224(8) 0.0297(8) 0.0014(6) 0.0099(6) -0.0030(6)
F32 0.0477(6) 0.0236(5) 0.0413(6) -0.0040(4) 0.0256(5) 0.0030(4)
F33 0.0623(8) 0.0176(5) 0.0690(8) -0.0048(5) 0.0235(6) 0.0061(5)
F34 0.0675(8) 0.0241(6) 0.0715(9) 0.0219(6) 0.0199(7) -0.0021(5)
F35 0.0526(7) 0.0483(7) 0.0420(6) 0.0185(5) 0.0228(5) -0.0059(5)
F36 0.0466(6) 0.0293(5) 0.0335(5) -0.0009(4) 0.0241(5) -0.0028(4)
C41 0.0357(10) 0.0570(13) 0.0306(9) 0.0048(9) 0.0075(8) -0.0084(9)
C42 0.0327(10) 0.0425(11) 0.0487(11) 0.0007(9) 0.0101(9) -0.0035(8)
C43 0.0392(10) 0.0451(11) 0.0402(11) 0.0138(9) 0.0045(8) -0.0034(9)
C51 0.0539(15) 0.0531(15) 0.087(2) -0.0123(14) -0.0031(15) 0.0023(12)
C52 0.080(2) 0.0675(18) 0.087(2) -0.0309(17) 0.0263(17) -0.0262(16)
C53 0.089(2) 0.0518(15) 0.0695(18) 0.0006(13) -0.0056(17) -0.0134(15)

loop_
_atom_type_symbol
_atom_type_description
_atom_type_scat_dispersion_real
_atom_type_scat_dispersion_imag
_atom_type_scat_source
C C 0.0033 0.0016 'International Tables Vol C Tables 4.2.6.8 and 6.1.1.4'
H H 0.0000 0.0000 'International Tables Vol C Tables 4.2.6.8 and 6.1.1.4'
B B 0.0013 0.0007 'International Tables Vol C Tables 4.2.6.8 and 6.1.1.4'
F F 0.0171 0.0103 'International Tables Vol C Tables 4.2.6.8 and 6.1.1.4'
Mg Mg 0.0486 0.0363 'International Tables Vol C Tables 4.2.6.8 and 6.1.1.4'
O O 0.0106 0.0060 'International Tables Vol C Tables 4.2.6.8 and 6.1.1.4'
P P 0.1023 0.0942 'International Tables Vol C Tables 4.2.6.8 and 6.1.1.4'

loop_
_geom_angle_atom_site_label_1
_geom_angle_atom_site_label_2
_geom_angle_atom_site_label_3
_geom_angle
_geom_angle_site_symmetry_1
_geom_angle_site_symmetry_3
O1 Mg1 O1 109.80(7) 2_655 .
O1 Mg1 F22 99.39(4) 2_655 .
O1 Mg1 F22 95.88(4) . .
O1 Mg1 F22 95.88(4) 2_655 2_655
O1 Mg1 F22 99.39(4) . 2_655
F22 Mg1 F22 153.30(6) . 2_655
O1 Mg1 H1 168.7(5) 2_655 .
O1 Mg1 H1 81.4(5) . .
F22 Mg1 H1 79.7(5) . .
F22 Mg1 H1 81.1(5) 2_655 .
C31 B1 C21 115.87(12) . .
C31 B1 C11 110.34(12) . .
C21 B1 C11 109.90(12) . .
C31 B1 H1 101.4(8) . .
C21 B1 H1 108.5(8) . .
C11 B1 H1 110.5(8) . .
O1 P1 C12 113.16(6) . .
O1 P1 C5 105.94(7) . .
C12 P1 C5 108.60(7) . .
O1 P1 C1 106.63(7) . .
C12 P1 C1 108.55(7) . .
C5 P1 C1 114.07(7) . .
P1 O1 Mg1 154.24(7) . .
C3 C1 C2 109.65(15) . .
C3 C1 C4 108.27(15) . .
C2 C1 C4 107.65(14) . .
C3 C1 P1 108.09(11) . .
C2 C1 P1 116.04(12) . .
C4 C1 P1 106.88(12) . .
C1 C2 H2A 109.5 . .
C1 C2 H2B 109.5 . .
H2A C2 H2B 109.5 . .
C1 C2 H2C 109.5 . .
H2A C2 H2C 109.5 . .
H2B C2 H2C 109.5 . .
C1 C3 H3A 109.5 . .
C1 C3 H3B 109.5 . .
H3A C3 H3B 109.5 . .
C1 C3 H3C 109.5 . .
H3A C3 H3C 109.5 . .
H3B C3 H3C 109.5 . .
C1 C4 H4A 109.5 . .
C1 C4 H4B 109.5 . .
H4A C4 H4B 109.5 . .
C1 C4 H4C 109.5 . .
H4A C4 H4C 109.5 . .
H4B C4 H4C 109.5 . .
C7 C5 C8 108.31(14) . .
C7 C5 C6 109.81(13) . .
C8 C5 C6 108.07(13) . .
C7 C5 P1 109.31(11) . .
C8 C5 P1 105.47(10) . .
C6 C5 P1 115.57(11) . .
C5 C6 H6A 109.5 . .
C5 C6 H6B 109.5 . .
H6A C6 H6B 109.5 . .
C5 C6 H6C 109.5 . .
H6A C6 H6C 109.5 . .
H6B C6 H6C 109.5 . .
C5 C7 H7A 109.5 . .
C5 C7 H7B 109.5 . .
H7A C7 H7B 109.5 . .
C5 C7 H7C 109.5 . .
H7A C7 H7C 109.5 . .
H7B C7 H7C 109.5 . .
C5 C8 H8A 109.5 . .
C5 C8 H8B 109.5 . .
H8A C8 H8B 109.5 . .
C5 C8 H8C 109.5 . .
H8A C8 H8C 109.5 . .
H8B C8 H8C 109.5 . .
C16 C11 C12 115.14(13) . .
C16 C11 B1 116.06(13) . .
C12 C11 B1 128.77(12) . .
C13 C12 C11 120.43(13) . .
C13 C12 P1 112.92(11) . .
C11 C12 P1 126.62(11) . .
C14 C13 C12 121.99(15) . .
C14 C13 H13 119.0 . .
C12 C13 H13 119.0 . .
C13 C14 C15 118.69(14) . .
C13 C14 H14 120.7 . .
C15 C14 H14 120.7 . .
C14 C15 C16 119.80(14) . .
C14 C15 H15 120.1 . .
C16 C15 H15 120.1 . .
C15 C16 C11 123.92(15) . .
C15 C16 H16 118.0 . .
C11 C16 H16 118.0 . .
C22 C21 C26 112.40(13) . .
C22 C21 B1 124.85(13) . .
C26 C21 B1 122.46(13) . .
C21 C22 C23 126.16(14) . .
C21 C22 F22 120.18(13) . .
C23 C22 F22 113.62(13) . .
F23 C23 C24 120.48(14) . .
F23 C23 C22 121.01(15) . .
C24 C23 C22 118.48(15) . .
F24 C24 C23 120.57(16) . .
F24 C24 C25 120.40(16) . .
C23 C24 C25 119.02(14) . .
F25 C25 C26 121.05(16) . .
F25 C25 C24 119.21(15) . .
C26 C25 C24 119.73(15) . .
F26 C26 C25 116.33(14) . .
F26 C26 C21 119.54(13) . .
C25 C26 C21 124.13(15) . .
C22 F22 Mg1 127.92(8) . .
C32 C31 C36 113.74(14) . .
C32 C31 B1 128.34(13) . .
C36 C31 B1 117.93(13) . .
F32 C32 C33 115.46(14) . .
F32 C32 C31 120.67(14) . .
C33 C32 C31 123.88(16) . .
F33 C33 C34 119.65(15) . .
F33 C33 C32 120.57(17) . .
C34 C33 C32 119.77(16) . .
F34 C34 C35 120.33(17) . .
F34 C34 C33 120.60(17) . .
C35 C34 C33 119.06(15) . .
F35 C35 C34 119.71(15) . .
F35 C35 C36 120.93(17) . .
C34 C35 C36 119.36(16) . .
F36 C36 C35 116.43(14) . .
F36 C36 C31 119.42(14) . .
C35 C36 C31 124.15(15) . .
C43 C41 C42 120.16(19) 5_656 .
C43 C41 H41 119.9 5_656 .
C42 C41 H41 119.9 . .
C43 C42 C41 119.5(2) . .
C43 C42 H42 120.3 . .
C41 C42 H42 120.3 . .
C41 C43 C42 120.35(19) 5_656 .
C41 C43 H43 119.8 5_656 .
C42 C43 H43 119.8 . .
C53 C51 C52 120.3(3) 7_666 .
C53 C51 H51 119.9 7_666 .
C52 C51 H51 119.9 . .
C51 C52 C53 119.5(3) . .
C51 C52 H52 120.3 . .
C53 C52 H52 120.3 . .
C51 C53 C52 120.3(3) 7_666 .
C51 C53 H53 119.9 7_666 .
C52 C53 H53 119.9 . .

loop_
_geom_bond_atom_site_label_1
_geom_bond_atom_site_label_2
_geom_bond_distance
_geom_bond_site_symmetry_2
Mg1 O1 1.8921(11) 2_655
Mg1 O1 1.8921(11) .
Mg1 F22 2.0747(8) .
Mg1 F22 2.0747(8) 2_655
Mg1 H1 1.910(16) .
B1 C31 1.639(2) .
B1 C21 1.640(2) .
B1 C11 1.645(2) .
B1 H1 1.194(16) .
P1 O1 1.5117(10) .
P1 C12 1.8136(15) .
P1 C5 1.8497(16) .
P1 C1 1.8671(16) .
C1 C3 1.534(3) .
C1 C2 1.537(2) .
C1 C4 1.542(2) .
C2 H2A 0.9800 .
C2 H2B 0.9800 .
C2 H2C 0.9800 .
C3 H3A 0.9800 .
C3 H3B 0.9800 .
C3 H3C 0.9800 .
C4 H4A 0.9800 .
C4 H4B 0.9800 .
C4 H4C 0.9800 .
C5 C7 1.532(2) .
C5 C8 1.534(2) .
C5 C6 1.534(2) .
C6 H6A 0.9800 .
C6 H6B 0.9800 .
C6 H6C 0.9800 .
C7 H7A 0.9800 .
C7 H7B 0.9800 .
C7 H7C 0.9800 .
C8 H8A 0.9800 .
C8 H8B 0.9800 .
C8 H8C 0.9800 .
C11 C16 1.409(2) .
C11 C12 1.416(2) .
C12 C13 1.406(2) .
C13 C14 1.378(2) .
C13 H13 0.9500 .
C14 C15 1.379(2) .
C14 H14 0.9500 .
C15 C16 1.383(2) .
C15 H15 0.9500 .
C16 H16 0.9500 .
C21 C22 1.375(2) .
C21 C26 1.398(2) .
C22 C23 1.378(2) .
C22 F22 1.3858(17) .
C23 F23 1.3426(19) .
C23 C24 1.370(2) .
C24 F24 1.3363(18) .
C24 C25 1.380(3) .
C25 F25 1.3403(19) .
C25 C26 1.375(2) .
C26 F26 1.3401(18) .
C31 C32 1.383(2) .
C31 C36 1.392(2) .
C32 F32 1.3467(19) .
C32 C33 1.382(2) .
C33 F33 1.343(2) .
C33 C34 1.373(3) .
C34 F34 1.3413(19) .
C34 C35 1.373(3) .
C35 F35 1.346(2) .
C35 C36 1.380(2) .
C36 F36 1.3497(19) .
C41 C43 1.372(3) 5_656
C41 C42 1.380(3) .
C41 H41 0.9500 .
C42 C43 1.378(3) .
C42 H42 0.9500 .
C43 C41 1.372(3) 5_656
C43 H43 0.9500 .
C51 C53 1.339(5) 7_666
C51 C52 1.362(5) .
C51 H51 0.9500 .
C52 C53 1.387(5) .
C52 H52 0.9500 .
C53 C51 1.339(5) 7_666
C53 H53 0.9500 .

loop_
_geom_torsion_atom_site_label_1
_geom_torsion_atom_site_label_2
_geom_torsion_atom_site_label_3
_geom_torsion_atom_site_label_4
_geom_torsion
_geom_torsion_site_symmetry_1
_geom_torsion_site_symmetry_4
C12 P1 O1 Mg1 29.33(19) . .
C5 P1 O1 Mg1 148.21(16) . .
C1 P1 O1 Mg1 -89.93(17) . .
O1 Mg1 O1 P1 150.33(18) 2_655 .
F22 Mg1 O1 P1 -107.47(16) . .
F22 Mg1 O1 P1 50.55(17) 2_655 .
O1 P1 C1 C3 86.26(12) . .
C12 P1 C1 C3 -35.95(13) . .
C5 P1 C1 C3 -157.17(11) . .
O1 P1 C1 C2 -150.14(13) . .
C12 P1 C1 C2 87.65(14) . .
C5 P1 C1 C2 -33.57(16) . .
O1 P1 C1 C4 -30.08(13) . .
C12 P1 C1 C4 -152.29(12) . .
C5 P1 C1 C4 86.49(13) . .
O1 P1 C5 C7 62.55(12) . .
C12 P1 C5 C7 -175.61(11) . .
C1 P1 C5 C7 -54.42(13) . .
O1 P1 C5 C8 -53.70(12) . .
C12 P1 C5 C8 68.14(12) . .
C1 P1 C5 C8 -170.67(11) . .
O1 P1 C5 C6 -172.99(12) . .
C12 P1 C5 C6 -51.15(14) . .
C1 P1 C5 C6 70.04(14) . .
C31 B1 C11 C16 30.99(17) . .
C21 B1 C11 C16 -98.01(15) . .
C31 B1 C11 C12 -150.97(14) . .
C21 B1 C11 C12 80.04(18) . .
C16 C11 C12 C13 -1.5(2) . .
B1 C11 C12 C13 -179.53(14) . .
C16 C11 C12 P1 -179.66(11) . .
B1 C11 C12 P1 2.3(2) . .
O1 P1 C12 C13 -171.52(11) . .
C5 P1 C12 C13 71.16(13) . .
C1 P1 C12 C13 -53.37(13) . .
O1 P1 C12 C11 6.78(15) . .
C5 P1 C12 C11 -110.55(13) . .
C1 P1 C12 C11 124.93(13) . .
C11 C12 C13 C14 0.9(2) . .
P1 C12 C13 C14 179.32(13) . .
C12 C13 C14 C15 0.5(2) . .
C13 C14 C15 C16 -1.3(2) . .
C14 C15 C16 C11 0.6(2) . .
C12 C11 C16 C15 0.8(2) . .
B1 C11 C16 C15 179.06(14) . .
C31 B1 C21 C22 111.37(16) . .
C11 B1 C21 C22 -122.71(15) . .
C31 B1 C21 C26 -75.30(18) . .
C11 B1 C21 C26 50.62(18) . .
C26 C21 C22 C23 -1.9(2) . .
B1 C21 C22 C23 172.02(14) . .
C26 C21 C22 F22 -179.49(12) . .
B1 C21 C22 F22 -5.6(2) . .
C21 C22 C23 F23 -178.71(14) . .
F22 C22 C23 F23 -1.0(2) . .
C21 C22 C23 C24 -0.3(2) . .
F22 C22 C23 C24 177.41(13) . .
F23 C23 C24 F24 -0.9(2) . .
C22 C23 C24 F24 -179.25(14) . .
F23 C23 C24 C25 -179.50(14) . .
C22 C23 C24 C25 2.1(2) . .
F24 C24 C25 F25 -1.1(2) . .
C23 C24 C25 F25 177.55(14) . .
F24 C24 C25 C26 179.82(14) . .
C23 C24 C25 C26 -1.5(2) . .
F25 C25 C26 F26 0.2(2) . .
C24 C25 C26 F26 179.23(14) . .
F25 C25 C26 C21 -179.98(14) . .
C24 C25 C26 C21 -0.9(2) . .
C22 C21 C26 F26 -177.65(13) . .
B1 C21 C26 F26 8.3(2) . .
C22 C21 C26 C25 2.5(2) . .
B1 C21 C26 C25 -171.58(14) . .
C21 C22 F22 Mg1 27.87(18) . .
C23 C22 F22 Mg1 -150.01(10) . .
C21 B1 C31 C32 9.0(2) . .
C11 B1 C31 C32 -116.71(16) . .
C21 B1 C31 C36 -170.58(13) . .
C11 B1 C31 C36 63.73(17) . .
C36 C31 C32 F32 177.64(13) . .
B1 C31 C32 F32 -1.9(2) . .
C36 C31 C32 C33 -2.1(2) . .
B1 C31 C32 C33 178.32(15) . .
F32 C32 C33 F33 -0.3(2) . .
C31 C32 C33 F33 179.50(15) . .
F32 C32 C33 C34 -179.36(15) . .
C31 C32 C33 C34 0.4(3) . .
F33 C33 C34 F34 1.4(3) . .
C32 C33 C34 F34 -179.49(16) . .
F33 C33 C34 C35 -177.61(16) . .
C32 C33 C34 C35 1.5(3) . .
F34 C34 C35 F35 -1.0(3) . .
C33 C34 C35 F35 178.02(15) . .
F34 C34 C35 C36 179.48(16) . .
C33 C34 C35 C36 -1.5(3) . .
F35 C35 C36 F36 0.6(2) . .
C34 C35 C36 F36 -179.90(15) . .
F35 C35 C36 C31 -179.89(15) . .
C34 C35 C36 C31 -0.4(3) . .
C32 C31 C36 F36 -178.39(13) . .
B1 C31 C36 F36 1.2(2) . .
C32 C31 C36 C35 2.1(2) . .
B1 C31 C36 C35 -178.28(15) . .
C43 C41 C42 C43 -0.1(3) 5_656 .
C41 C42 C43 C41 0.1(3) . 5_656
C53 C51 C52 C53 -0.7(5) 7_666 .
C51 C52 C53 C51 0.7(5) . 7_666
